data_4135322
loop_
_publ_author_name
'Barluzzi, Luciano'
'Scopelliti, Rosario'
'Mazzanti, Marinella'

_publ_section_title
;
 Photochemical Synthesis of a Stable Terminal Uranium(VI) Nitride
;
_journal_name_full 'Journal of the American Chemical Society'
_journal_paper_doi 10.1021/jacs.0c09814
_journal_year 2020
_chemical_formula_moiety 'C48 H108 N O16 Si4 U, C16 H36 N, 2(C7 H8)'
_chemical_formula_sum 'C78 H160 N2 O16 Si4 U'
_chemical_formula_weight 1732.46
_space_group_crystal_system triclinic
_space_group_IT_number 2
_space_group_name_Hall '-P 1'
_space_group_name_H-M_alt 'P -1'
_atom_sites_solution_hydrogens geom
_atom_sites_solution_primary dual
_atom_sites_solution_secondary difmap
_audit_creation_date 2020-07-28
_audit_creation_method
;
Olex2 1.3
(compiled 2020.07.16 svn.r6f6c53a7 for OlexSys, GUI svn.r6139)
;
_cell_angle_alpha 88.6774(9)
_cell_angle_beta 81.8561(10)
_cell_angle_gamma 86.4823(10)
_cell_formula_units_Z 2
_cell_length_a 14.10407(17)
_cell_length_b 16.7659(2)
_cell_length_c 19.9097(2)
_cell_measurement_reflns_used 31322
_cell_measurement_temperature 140.00(10)
_cell_measurement_theta_max 72.5900
_cell_measurement_theta_min 3.5980
_cell_volume 4651.24(9)
_computing_cell_refinement 'CrysAlisPro 1.171.40.82a (Rigaku OD, 2020)'
_computing_data_collection 'CrysAlisPro 1.171.40.82a (Rigaku OD, 2020)'
_computing_data_reduction 'CrysAlisPro 1.171.40.82a (Rigaku OD, 2020)'
_computing_molecular_graphics 'Olex2 1.3 (Dolomanov et al., 2009)'
_computing_publication_material 'Olex2 1.3 (Dolomanov et al., 2009)'
_computing_structure_refinement 'SHELXL 2018/3 (Sheldrick, 2015)'
_computing_structure_solution 'SHELXT  (Sheldrick, 2015)'
_diffrn_ambient_environment N~2~
_diffrn_ambient_temperature 140.00(10)
_diffrn_detector 'CCD plate'
_diffrn_detector_area_resol_mean 5.2817
_diffrn_detector_type AtlasS2
_diffrn_measured_fraction_theta_full 0.998
_diffrn_measured_fraction_theta_max 0.974
_diffrn_measurement_details
;
List of Runs (angles in degrees, time in seconds):

  # Type    Start    End  Width  t~exp~   \w     \q     \k     \f   Frames
--------------------------------------------------------------------------
  1  \w   -113.00 -88.00   1.00    5.00    --  -40.91-146.00 -58.00   25
  2  \w    -87.00  -6.00   1.00    5.00    --  -40.91 125.00-173.00   81
  3  \w    -83.00 -58.00   1.00    5.00    --  -40.91 146.00  -7.00   25
  4  \w     50.00  86.00   1.00    5.00    --   40.91-125.00 108.00   36
  5  \w     49.00  74.00   1.00    5.00    --   40.91-146.00 -58.00   25
  6  \w    103.00 128.00   1.00   20.00    --  105.15 146.00  -7.00   25
  7  \w     48.00  73.00   1.00   20.00    --  105.15-125.00 108.00   25
  8  \w    111.00 169.00   1.00   20.00    --  105.15 125.00-173.00   58
  9  \w     41.00 128.00   1.00   20.00    --  105.15-146.00 -58.00   87
 10  \w   -114.00 -16.00   1.00    5.00    --  -40.91 -38.00 -60.00   98
 11  \w   -104.00 -17.00   1.00    5.00    --  -40.91 -38.00  30.00   87
 12  \w    -56.00  -9.00   1.00    5.00    --  -40.91 125.00  90.00   47
 13  \w     -2.00  24.00   1.00    5.00    --   40.91 -77.00-180.00   26
 14  \w     47.00  74.00   1.00    5.00    --   40.91-125.00 -60.00   27
 15  \w     36.00  70.00   1.00   20.00    --  105.15-111.00 -30.00   34
 16  \w     48.00 130.00   1.00   20.00    --  105.15 -45.00 -90.00   82
 17  \w    146.00 171.00   1.00   20.00    --  105.15 111.00 120.00   25
 18  \w    105.00 133.00   1.00   20.00    --  105.15 111.00-120.00   28
 19  \w     63.00 143.00   1.00   20.00    --  105.15 178.00 -60.00   80
 20  \w     87.00 172.00   1.00   20.00    --  105.15  30.00  60.00   85
 21  \w     64.00 109.00   1.00   20.00    --  105.15-111.00  60.00   45
 22  \w     23.00  84.00   1.00   20.00    --  105.15 -94.00 120.00   61
 23  \w     30.00  86.00   1.00   20.00    --  105.15 -77.00 -90.00   56
 24  \w    112.00 151.00   1.00   20.00    --  105.15  77.00 -30.00   39
 25  \w     78.00 109.00   1.00   20.00    --  105.15-111.00 -30.00   31
 26  \w     34.00 125.00   1.00   20.00    --  105.15 -45.00  60.00   91
 27  \w    105.00 132.00   1.00   20.00    --  105.15 111.00 120.00   27
 28  \w     70.00 109.00   1.00   20.00    --  105.15-111.00-180.00   39
 29  \w     94.00 174.00   1.00   20.00    --  105.15  45.00 -60.00   80
;
_diffrn_measurement_device 'four-circle diffractometer'
_diffrn_measurement_device_type 'SuperNova, Dual, Cu at home/near, AtlasS2'
_diffrn_measurement_method '\w scans'
_diffrn_orient_matrix_type 'CrysAlisPro convention (1999,Acta A55,543-557)'
_diffrn_orient_matrix_UB_11 -0.0477209000
_diffrn_orient_matrix_UB_12 0.0415110000
_diffrn_orient_matrix_UB_13 0.0654913000
_diffrn_orient_matrix_UB_21 -0.0562115000
_diffrn_orient_matrix_UB_22 0.0590740000
_diffrn_orient_matrix_UB_23 -0.0423070000
_diffrn_orient_matrix_UB_31 -0.0823419000
_diffrn_orient_matrix_UB_32 -0.0571308000
_diffrn_orient_matrix_UB_33 0.0056746000
_diffrn_radiation_monochromator mirror
_diffrn_radiation_probe x-ray
_diffrn_radiation_type 'Cu K\a'
_diffrn_radiation_wavelength 1.54184
_diffrn_reflns_av_R_equivalents 0.0194
_diffrn_reflns_av_unetI/netI 0.0243
_diffrn_reflns_Laue_measured_fraction_full 0.998
_diffrn_reflns_Laue_measured_fraction_max 0.974
_diffrn_reflns_limit_h_max 15
_diffrn_reflns_limit_h_min -17
_diffrn_reflns_limit_k_max 17
_diffrn_reflns_limit_k_min -20
_diffrn_reflns_limit_l_max 24
_diffrn_reflns_limit_l_min -24
_diffrn_reflns_number 41424
_diffrn_reflns_point_group_measured_fraction_full 0.998
_diffrn_reflns_point_group_measured_fraction_max 0.974
_diffrn_reflns_theta_full 67.684
_diffrn_reflns_theta_max 72.733
_diffrn_reflns_theta_min 3.171
_diffrn_source 'micro-focus sealed X-ray tube'
_diffrn_source_type 'SuperNova (Cu) X-ray Source'
_exptl_absorpt_coefficient_mu 5.857
_exptl_absorpt_correction_T_max 0.722
_exptl_absorpt_correction_T_min 0.549
_exptl_absorpt_correction_type analytical
_exptl_absorpt_process_details
;
CrysAlisPro 1.171.40.82a (Rigaku Oxford Diffraction, 2020)
Analytical numeric absorption correction using a multifaceted crystal
model based on expressions derived by R.C. Clark & J.S. Reid
(Clark, R. C. & Reid, J. S. (1995). Acta Cryst. A51, 887-897).
Empirical absorption correction using spherical harmonics,
implemented in SCALE3 ABSPACK scaling algorithm
;
_exptl_crystal_colour 'clear intense orange'
_exptl_crystal_density_diffrn 1.237
_exptl_crystal_description prism
_exptl_crystal_F_000 1836
_exptl_crystal_size_max 0.156
_exptl_crystal_size_mid 0.122
_exptl_crystal_size_min 0.075
_refine_diff_density_max 0.790
_refine_diff_density_min -0.767
_refine_diff_density_rms 0.055
_refine_ls_extinction_method none
_refine_ls_goodness_of_fit_ref 1.034
_refine_ls_hydrogen_treatment constr
_refine_ls_matrix_type full
_refine_ls_number_parameters 1014
_refine_ls_number_reflns 18050
_refine_ls_number_restraints 159
_refine_ls_restrained_S_all 1.032
_refine_ls_R_factor_all 0.0203
_refine_ls_R_factor_gt 0.0188
_refine_ls_shift/su_max 0.004
_refine_ls_shift/su_mean 0.000
_refine_ls_structure_factor_coef Fsqd
_refine_ls_weighting_details 'w=1/[\s^2^(Fo^2^)+(0.0182P)^2^+2.7049P] where P=(Fo^2^+2Fc^2^)/3'
_refine_ls_weighting_scheme calc
_refine_ls_wR_factor_gt 0.0440
_refine_ls_wR_factor_ref 0.0446
_reflns_Friedel_coverage 0.000
_reflns_number_gt 17247
_reflns_number_total 18050
_reflns_threshold_expression 'I > 2\s(I)'
_cod_data_source_file ja0c09814_si_006.cif
_cod_data_source_block lb1068
_cod_original_cell_volume 4651.24(10)
_cod_database_code 4135322
_shelx_shelxl_version_number 2018/3
_chemical_oxdiff_formula 'C78 H160 N2 O16 Si4 U'
_shelx_space_group_comment
;
The symmetry employed for this shelxl refinement is uniquely defined
by the following loop, which should always be used as a source of
symmetry information in preference to the above space-group names.
They are only intended as comments.
;
_shelx_estimated_absorpt_t_max 0.668
_shelx_estimated_absorpt_t_min 0.462
_reflns_odcompleteness_completeness 99.88
_reflns_odcompleteness_iscentric 1
_reflns_odcompleteness_theta 66.97
_olex2_refinement_description
;
1. Fixed Uiso
 At 1.2 times of:
  All C(H) groups, All C(H,H) groups
 At 1.5 times of:
  All C(H,H,H) groups
2. Restrained distances
 C46-C45 \\sim C49-C45 \\sim C47-C45 \\sim C50-C45 \\sim C48-C45 \\sim C51-C45
 with sigma of 0.02
 C46-C47 \\sim C46-C48 \\sim C47-C48 \\sim C49-C50 \\sim C49-C51 \\sim C50-C51
 with sigma of 0.02
 C70-C71 \\sim C70-C72 \\sim C71-C72 \\sim C73-C74 \\sim C73-C75 \\sim C74-C75
 with sigma of 0.02
3. Uiso/Uaniso restraints and constraints
C45 \\sim C48 \\sim C51 \\sim C46 \\sim C49 \\sim C50 \\sim C47: within 2A with
sigma of 0.02 and sigma for terminal atoms of 0.04 within 2A
C69 \\sim C74 \\sim C71 \\sim C72 \\sim C70 \\sim C73: within 2A with sigma of
0.02 and sigma for terminal atoms of 0.04 within 2A
4. Others
 Sof(C49)=Sof(H49A)=Sof(H49B)=Sof(H49C)=Sof(C50)=Sof(H50A)=Sof(H50B)=Sof(H50C)=
 Sof(C51)=Sof(H51A)=Sof(H51B)=Sof(H51C)=1-FVAR(1)
 Sof(C46)=Sof(H46A)=Sof(H46B)=Sof(H46C)=Sof(C47)=Sof(H47A)=Sof(H47B)=Sof(H47C)=
 Sof(C48)=Sof(H48A)=Sof(H48B)=Sof(H48C)=FVAR(1)
 Sof(C73)=Sof(H73A)=Sof(H73B)=Sof(H73C)=Sof(C74)=Sof(H74A)=Sof(H74B)=Sof(H74C)=
 Sof(C75)=Sof(H75A)=Sof(H75B)=Sof(H75C)=1-FVAR(2)
 Sof(C70)=Sof(H70A)=Sof(H70B)=Sof(H70C)=Sof(C71)=Sof(H71A)=Sof(H71B)=Sof(H71C)=
 Sof(C72)=Sof(H72A)=Sof(H72B)=Sof(H72C)=FVAR(2)
5.a Secondary CH2 refined with riding coordinates:
 C81(H81A,H81B), C82(H82A,H82B), C83(H83A,H83B), C85(H85A,H85B), C86(H86A,
 H86B), C87(H87A,H87B), C89(H89A,H89B), C90(H90A,H90B), C91(H91A,H91B),
 C93(H93A,H93B), C94(H94A,H94B), C95(H95A,H95B)
5.b Aromatic/amide H refined with riding coordinates:
 C98(H98), C99(H99), C100(H100), C101(H101), C102(H102), C105(H105),
 C106(H106), C107(H107), C108(H108), C109(H109)
5.c Idealised Me refined as rotating group:
 C2(H2A,H2B,H2C), C3(H3A,H3B,H3C), C4(H4A,H4B,H4C), C6(H6A,H6B,H6C), C7(H7A,
 H7B,H7C), C8(H8A,H8B,H8C), C10(H10A,H10B,H10C), C11(H11A,H11B,H11C), C12(H12A,
 H12B,H12C), C22(H22A,H22B,H22C), C23(H23A,H23B,H23C), C24(H24A,H24B,H24C),
 C26(H26A,H26B,H26C), C27(H27A,H27B,H27C), C28(H28A,H28B,H28C), C30(H30A,H30B,
 H30C), C31(H31A,H31B,H31C), C32(H32A,H32B,H32C), C42(H42A,H42B,H42C), C43(H43A,
 H43B,H43C), C44(H44A,H44B,H44C), C46(H46A,H46B,H46C), C47(H47A,H47B,H47C),
 C48(H48A,H48B,H48C), C49(H49A,H49B,H49C), C50(H50A,H50B,H50C), C51(H51A,H51B,
 H51C), C53(H53A,H53B,H53C), C54(H54A,H54B,H54C), C55(H55A,H55B,H55C), C62(H62A,
 H62B,H62C), C63(H63A,H63B,H63C), C64(H64A,H64B,H64C), C66(H66A,H66B,H66C),
 C67(H67A,H67B,H67C), C68(H68A,H68B,H68C), C70(H70A,H70B,H70C), C71(H71A,H71B,
 H71C), C72(H72A,H72B,H72C), C73(H73A,H73B,H73C), C74(H74A,H74B,H74C), C75(H75A,
 H75B,H75C), C84(H84A,H84B,H84C), C88(H88A,H88B,H88C), C92(H92A,H92B,H92C),
 C96(H96A,H96B,H96C), C103(H10D,H10E,H10F), C110(H11D,H11E,H11F)
;
_olex2_date_sample_data_collection 2020-07-24
_olex2_submission_special_instructions 'No special instructions were received'
_oxdiff_exptl_absorpt_empirical_details
;
Empirical correction (ABSPACK) includes:
- Absorption correction using spherical harmonics
- Frame scaling
- B-factor correction
;
_oxdiff_exptl_absorpt_empirical_full_max 1.307
_oxdiff_exptl_absorpt_empirical_full_min 0.740

loop_
_space_group_symop_operation_xyz
'x, y, z'
'-x, -y, -z'

loop_
_atom_site_label
_atom_site_type_symbol
_atom_site_fract_x
_atom_site_fract_y
_atom_site_fract_z
_atom_site_U_iso_or_equiv
_atom_site_adp_type
_atom_site_occupancy
_atom_site_site_symmetry_order
_atom_site_calc_flag
_atom_site_refinement_flags_posn
_atom_site_refinement_flags_adp
_atom_site_refinement_flags_occupancy
_atom_site_disorder_assembly
_atom_site_disorder_group
U1 U 0.62812(2) 0.72308(2) 0.71720(2) 0.01495(2) Uani 1 1 d . . . . .
Si1 Si 0.73666(4) 0.92101(3) 0.71174(3) 0.02076(10) Uani 1 1 d . . . . .
Si2 Si 0.52355(4) 0.74899(3) 0.89486(3) 0.02068(10) Uani 1 1 d . . . . .
Si3 Si 0.77158(4) 0.52458(3) 0.73259(3) 0.02009(10) Uani 1 1 d . . . . .
Si4 Si 0.38292(4) 0.75633(3) 0.66825(3) 0.02160(10) Uani 1 1 d . . . . .
O1 O 0.69123(10) 0.83722(8) 0.72966(8) 0.0248(3) Uani 1 1 d . . . . .
O2 O 0.77564(11) 0.93711(9) 0.63157(8) 0.0284(3) Uani 1 1 d . . . . .
O3 O 0.65211(10) 0.99110(8) 0.73055(8) 0.0243(3) Uani 1 1 d . . . . .
O4 O 0.82868(10) 0.93356(8) 0.75098(8) 0.0268(3) Uani 1 1 d . . . . .
O21 O 0.57870(10) 0.72491(8) 0.82031(7) 0.0226(3) Uani 1 1 d . . . . .
O22 O 0.50633(11) 0.84488(9) 0.90484(8) 0.0298(3) Uani 1 1 d . . . . .
O23 O 0.59471(11) 0.71807(10) 0.94877(7) 0.0299(3) Uani 1 1 d . . . . .
O24 O 0.41940(11) 0.71235(9) 0.91066(8) 0.0289(3) Uani 1 1 d . . . . .
O41 O 0.70631(10) 0.60562(8) 0.73287(7) 0.0242(3) Uani 1 1 d . . . . .
O42 O 0.83317(10) 0.51552(8) 0.79679(7) 0.0241(3) Uani 1 1 d . . . . .
O43 O 0.71152(11) 0.44351(8) 0.73680(8) 0.0282(3) Uani 1 1 d . . . . .
O44 O 0.85326(11) 0.50934(8) 0.66629(7) 0.0269(3) Uani 1 1 d . . . . .
O61 O 0.47908(9) 0.72861(8) 0.69808(7) 0.0222(3) Uani 1 1 d . . . . .
O62 O 0.37406(10) 0.85084(9) 0.64802(8) 0.0268(3) Uani 1 1 d . . . . .
O63 O 0.36721(13) 0.70890(9) 0.60079(9) 0.0376(4) Uani 1 1 d . . . . .
O64 O 0.29441(10) 0.74245(10) 0.72823(8) 0.0333(4) Uani 1 1 d . . . . .
N1 N 0.67254(13) 0.71998(10) 0.62956(9) 0.0278(4) Uani 1 1 d . . . . .
C1 C 0.86138(17) 0.91084(13) 0.58867(12) 0.0325(5) Uani 1 1 d . . . . .
C2 C 0.89227(19) 0.82552(14) 0.60572(15) 0.0431(6) Uani 1 1 d . . . . .
H2A H 0.906372 0.822406 0.652550 0.065 Uiso 1 1 calc R U . . .
H2B H 0.949880 0.808416 0.574743 0.065 Uiso 1 1 calc R U . . .
H2C H 0.840552 0.790524 0.600913 0.065 Uiso 1 1 calc R U . . .
C3 C 0.8371(2) 0.9176(2) 0.51656(14) 0.0550(7) Uani 1 1 d . . . . .
H3A H 0.785895 0.882130 0.511694 0.083 Uiso 1 1 calc R U . . .
H3B H 0.894217 0.902185 0.484465 0.083 Uiso 1 1 calc R U . . .
H3C H 0.815581 0.972909 0.507116 0.083 Uiso 1 1 calc R U . . .
C4 C 0.94073(19) 0.96636(16) 0.59718(15) 0.0462(6) Uani 1 1 d . . . . .
H4A H 0.920685 1.021203 0.585098 0.069 Uiso 1 1 calc R U . . .
H4B H 0.999504 0.949199 0.567426 0.069 Uiso 1 1 calc R U . . .
H4C H 0.952862 0.964272 0.644469 0.069 Uiso 1 1 calc R U . . .
C5 C 0.65193(15) 1.07518(12) 0.71406(11) 0.0257(4) Uani 1 1 d . . . . .
C6 C 0.62661(19) 1.08868(14) 0.64262(13) 0.0388(5) Uani 1 1 d . . . . .
H6A H 0.674887 1.060217 0.610090 0.058 Uiso 1 1 calc R U . . .
H6B H 0.625227 1.145975 0.631595 0.058 Uiso 1 1 calc R U . . .
H6C H 0.563412 1.068544 0.640221 0.058 Uiso 1 1 calc R U . . .
C7 C 0.74871(15) 1.10856(12) 0.71904(12) 0.0287(4) Uani 1 1 d . . . . .
H7A H 0.767495 1.094896 0.763622 0.043 Uiso 1 1 calc R U . . .
H7B H 0.743815 1.166799 0.713230 0.043 Uiso 1 1 calc R U . . .
H7C H 0.797072 1.085452 0.683462 0.043 Uiso 1 1 calc R U . . .
C8 C 0.57482(18) 1.11557(14) 0.76538(14) 0.0396(6) Uani 1 1 d . . . . .
H8A H 0.512821 1.093708 0.762021 0.059 Uiso 1 1 calc R U . . .
H8B H 0.570903 1.173214 0.755944 0.059 Uiso 1 1 calc R U . . .
H8C H 0.591031 1.105818 0.811237 0.059 Uiso 1 1 calc R U . . .
C9 C 0.84225(17) 0.91731(13) 0.82039(13) 0.0327(5) Uani 1 1 d . . . . .
C10 C 0.92523(19) 0.96666(16) 0.83245(15) 0.0419(6) Uani 1 1 d . . . . .
H10A H 0.980960 0.953394 0.798443 0.063 Uiso 1 1 calc R U . . .
H10B H 0.941852 0.954697 0.877914 0.063 Uiso 1 1 calc R U . . .
H10C H 0.906284 1.023637 0.828760 0.063 Uiso 1 1 calc R U . . .
C11 C 0.7523(2) 0.94281(19) 0.86888(14) 0.0475(6) Uani 1 1 d . . . . .
H11A H 0.733604 0.998863 0.859864 0.071 Uiso 1 1 calc R U . . .
H11B H 0.765567 0.936678 0.915792 0.071 Uiso 1 1 calc R U . . .
H11C H 0.700059 0.909255 0.862129 0.071 Uiso 1 1 calc R U . . .
C12 C 0.8686(2) 0.82902(15) 0.82828(18) 0.0537(8) Uani 1 1 d . . . . .
H12A H 0.813442 0.798255 0.822547 0.081 Uiso 1 1 calc R U . . .
H12B H 0.886453 0.818357 0.873579 0.081 Uiso 1 1 calc R U . . .
H12C H 0.922815 0.813284 0.793836 0.081 Uiso 1 1 calc R U . . .
C21 C 0.43644(16) 0.90296(13) 0.88346(11) 0.0285(4) Uani 1 1 d . . . . .
C22 C 0.43146(18) 0.89479(15) 0.80849(12) 0.0360(5) Uani 1 1 d . . . . .
H22A H 0.495637 0.898958 0.782824 0.054 Uiso 1 1 calc R U . . .
H22B H 0.387984 0.937409 0.793736 0.054 Uiso 1 1 calc R U . . .
H22C H 0.407532 0.842714 0.800375 0.054 Uiso 1 1 calc R U . . .
C23 C 0.4750(2) 0.98373(15) 0.89670(15) 0.0465(6) Uani 1 1 d . . . . .
H23A H 0.481096 0.987403 0.944939 0.070 Uiso 1 1 calc R U . . .
H23B H 0.430525 1.026935 0.884176 0.070 Uiso 1 1 calc R U . . .
H23C H 0.537989 0.988518 0.869467 0.070 Uiso 1 1 calc R U . . .
C24 C 0.3397(2) 0.89524(18) 0.92646(16) 0.0503(7) Uani 1 1 d . . . . .
H24A H 0.317099 0.842023 0.920711 0.075 Uiso 1 1 calc R U . . .
H24B H 0.293495 0.935992 0.912185 0.075 Uiso 1 1 calc R U . . .
H24C H 0.345826 0.902724 0.974292 0.075 Uiso 1 1 calc R U . . .
C25 C 0.59769(17) 0.74087(14) 1.01747(11) 0.0318(5) Uani 1 1 d . . . . .
C26 C 0.6582(2) 0.81264(16) 1.01687(15) 0.0445(6) Uani 1 1 d . . . . .
H26A H 0.627600 0.857996 0.994526 0.067 Uiso 1 1 calc R U . . .
H26B H 0.722176 0.799690 0.992083 0.067 Uiso 1 1 calc R U . . .
H26C H 0.663804 0.826631 1.063598 0.067 Uiso 1 1 calc R U . . .
C27 C 0.4973(2) 0.75990(19) 1.05556(13) 0.0471(7) Uani 1 1 d . . . . .
H27A H 0.501847 0.770748 1.103127 0.071 Uiso 1 1 calc R U . . .
H27B H 0.457904 0.714176 1.053223 0.071 Uiso 1 1 calc R U . . .
H27C H 0.467863 0.806975 1.034783 0.071 Uiso 1 1 calc R U . . .
C28 C 0.6456(2) 0.66834(16) 1.04990(13) 0.0447(6) Uani 1 1 d . . . . .
H28A H 0.709037 0.655649 1.024080 0.067 Uiso 1 1 calc R U . . .
H28B H 0.605904 0.622441 1.049613 0.067 Uiso 1 1 calc R U . . .
H28C H 0.652720 0.680456 1.096791 0.067 Uiso 1 1 calc R U . . .
C29 C 0.38574(15) 0.63259(13) 0.90867(11) 0.0273(4) Uani 1 1 d . . . . .
C30 C 0.3982(2) 0.60551(15) 0.83620(13) 0.0449(6) Uani 1 1 d . . . . .
H30A H 0.466700 0.600930 0.818287 0.067 Uiso 1 1 calc R U . . .
H30B H 0.365215 0.644586 0.808851 0.067 Uiso 1 1 calc R U . . .
H30C H 0.370888 0.553404 0.834307 0.067 Uiso 1 1 calc R U . . .
C31 C 0.4369(2) 0.57703(18) 0.95409(18) 0.0555(8) Uani 1 1 d . . . . .
H31A H 0.414425 0.523093 0.952038 0.083 Uiso 1 1 calc R U . . .
H31B H 0.423391 0.595923 1.000877 0.083 Uiso 1 1 calc R U . . .
H31C H 0.506158 0.575926 0.938892 0.083 Uiso 1 1 calc R U . . .
C32 C 0.27993(18) 0.64287(18) 0.93675(14) 0.0444(6) Uani 1 1 d . . . . .
H32A H 0.247495 0.680146 0.907590 0.067 Uiso 1 1 calc R U . . .
H32B H 0.272822 0.664082 0.982761 0.067 Uiso 1 1 calc R U . . .
H32C H 0.251190 0.591003 0.938019 0.067 Uiso 1 1 calc R U . . .
C41 C 0.80360(16) 0.54437(12) 0.86483(10) 0.0264(4) Uani 1 1 d . . . . .
C42 C 0.81902(18) 0.63340(13) 0.86494(12) 0.0327(5) Uani 1 1 d . . . . .
H42A H 0.806112 0.652834 0.911579 0.049 Uiso 1 1 calc R U . . .
H42B H 0.775368 0.662099 0.837315 0.049 Uiso 1 1 calc R U . . .
H42C H 0.885512 0.642605 0.845993 0.049 Uiso 1 1 calc R U . . .
C43 C 0.86852(19) 0.49893(14) 0.90949(12) 0.0366(5) Uani 1 1 d . . . . .
H43A H 0.935573 0.509427 0.893323 0.055 Uiso 1 1 calc R U . . .
H43B H 0.859982 0.441519 0.907399 0.055 Uiso 1 1 calc R U . . .
H43C H 0.851757 0.516642 0.956468 0.055 Uiso 1 1 calc R U . . .
C44 C 0.69916(17) 0.52825(14) 0.88840(12) 0.0346(5) Uani 1 1 d . . . . .
H44A H 0.681317 0.545336 0.935476 0.052 Uiso 1 1 calc R U . . .
H44B H 0.690452 0.470945 0.885560 0.052 Uiso 1 1 calc R U . . .
H44C H 0.658379 0.558080 0.859381 0.052 Uiso 1 1 calc R U . . .
C45 C 0.63333(16) 0.42458(13) 0.70210(13) 0.0317(5) Uani 1 1 d D U . . .
C46 C 0.5415(2) 0.4499(3) 0.7464(2) 0.0502(11) Uani 0.845(10) 1 d D U P A 1
H46A H 0.486749 0.435774 0.724722 0.075 Uiso 0.845(10) 1 calc R U P A 1
H46B H 0.538608 0.507798 0.752801 0.075 Uiso 0.845(10) 1 calc R U P A 1
H46C H 0.539324 0.422524 0.790594 0.075 Uiso 0.845(10) 1 calc R U P A 1
C47 C 0.6402(3) 0.3351(2) 0.6916(3) 0.0480(12) Uani 0.845(10) 1 d D U P A 1
H47A H 0.638851 0.307417 0.735603 0.072 Uiso 0.845(10) 1 calc R U P A 1
H47B H 0.700406 0.319861 0.662590 0.072 Uiso 0.845(10) 1 calc R U P A 1
H47C H 0.585927 0.320096 0.669844 0.072 Uiso 0.845(10) 1 calc R U P A 1
C48 C 0.6392(3) 0.4672(3) 0.63253(18) 0.0426(10) Uani 0.845(10) 1 d D U P A 1
H48A H 0.586917 0.451232 0.609057 0.064 Uiso 0.845(10) 1 calc R U P A 1
H48B H 0.700931 0.452240 0.605324 0.064 Uiso 0.845(10) 1 calc R U P A 1
H48C H 0.633407 0.525133 0.638862 0.064 Uiso 0.845(10) 1 calc R U P A 1
C49 C 0.5518(16) 0.4013(18) 0.7585(10) 0.074(7) Uani 0.155(10) 1 d D U P A 2
H49A H 0.528127 0.448326 0.785553 0.111 Uiso 0.155(10) 1 calc R U P A 2
H49B H 0.576464 0.359601 0.787879 0.111 Uiso 0.155(10) 1 calc R U P A 2
H49C H 0.499149 0.381113 0.737699 0.111 Uiso 0.155(10) 1 calc R U P A 2
C50 C 0.6748(18) 0.3502(12) 0.6654(12) 0.050(6) Uani 0.155(10) 1 d D U P A 2
H50A H 0.700444 0.312399 0.697577 0.075 Uiso 0.155(10) 1 calc R U P A 2
H50B H 0.726478 0.364043 0.629586 0.075 Uiso 0.155(10) 1 calc R U P A 2
H50C H 0.624464 0.325561 0.645210 0.075 Uiso 0.155(10) 1 calc R U P A 2
C51 C 0.5989(17) 0.4884(10) 0.6574(13) 0.053(6) Uani 0.155(10) 1 d D U P A 2
H51A H 0.559010 0.465667 0.626982 0.079 Uiso 0.155(10) 1 calc R U P A 2
H51B H 0.653936 0.512168 0.630378 0.079 Uiso 0.155(10) 1 calc R U P A 2
H51C H 0.560787 0.529715 0.685091 0.079 Uiso 0.155(10) 1 calc R U P A 2
C52 C 0.91279(16) 0.56463(13) 0.62571(11) 0.0281(4) Uani 1 1 d . . . . .
C53 C 1.00479(18) 0.51714(15) 0.59789(14) 0.0420(6) Uani 1 1 d . . . . .
H53A H 1.040243 0.500684 0.635307 0.063 Uiso 1 1 calc R U . . .
H53B H 1.044433 0.550494 0.565513 0.063 Uiso 1 1 calc R U . . .
H53C H 0.988950 0.469660 0.574917 0.063 Uiso 1 1 calc R U . . .
C54 C 0.86010(18) 0.59491(15) 0.56781(12) 0.0368(5) Uani 1 1 d . . . . .
H54A H 0.845597 0.549492 0.541665 0.055 Uiso 1 1 calc R U . . .
H54B H 0.900550 0.630528 0.538172 0.055 Uiso 1 1 calc R U . . .
H54C H 0.800183 0.624249 0.586254 0.055 Uiso 1 1 calc R U . . .
C55 C 0.93539(19) 0.63279(15) 0.66871(13) 0.0400(6) Uani 1 1 d . . . . .
H55A H 0.876167 0.664684 0.684425 0.060 Uiso 1 1 calc R U . . .
H55B H 0.980906 0.666668 0.641489 0.060 Uiso 1 1 calc R U . . .
H55C H 0.963676 0.610992 0.707951 0.060 Uiso 1 1 calc R U . . .
C61 C 0.42397(16) 0.89741(13) 0.59411(11) 0.0288(4) Uani 1 1 d . . . . .
C62 C 0.53139(17) 0.88685(15) 0.59452(14) 0.0383(5) Uani 1 1 d . . . . .
H62A H 0.546446 0.900597 0.639249 0.057 Uiso 1 1 calc R U . . .
H62B H 0.564142 0.921986 0.559880 0.057 Uiso 1 1 calc R U . . .
H62C H 0.553033 0.831140 0.584693 0.057 Uiso 1 1 calc R U . . .
C63 C 0.3907(2) 0.98367(16) 0.61018(18) 0.0556(8) Uani 1 1 d . . . . .
H63A H 0.321423 0.990971 0.609212 0.083 Uiso 1 1 calc R U . . .
H63B H 0.424346 1.019210 0.576314 0.083 Uiso 1 1 calc R U . . .
H63C H 0.404852 0.996451 0.655369 0.083 Uiso 1 1 calc R U . . .
C64 C 0.3981(3) 0.8745(2) 0.52649(16) 0.0680(11) Uani 1 1 d . . . . .
H64A H 0.423944 0.820033 0.515648 0.102 Uiso 1 1 calc R U . . .
H64B H 0.425503 0.911619 0.491245 0.102 Uiso 1 1 calc R U . . .
H64C H 0.328174 0.877114 0.528625 0.102 Uiso 1 1 calc R U . . .
C65 C 0.3873(2) 0.62707(14) 0.58115(14) 0.0410(6) Uani 1 1 d . . . . .
C66 C 0.4861(2) 0.62082(19) 0.54030(17) 0.0565(8) Uani 1 1 d . . . . .
H66A H 0.501017 0.565788 0.524916 0.085 Uiso 1 1 calc R U . . .
H66B H 0.533517 0.635560 0.568609 0.085 Uiso 1 1 calc R U . . .
H66C H 0.487761 0.657034 0.500863 0.085 Uiso 1 1 calc R U . . .
C67 C 0.3104(3) 0.60910(19) 0.53809(18) 0.0613(9) Uani 1 1 d . . . . .
H67A H 0.313389 0.646068 0.499101 0.092 Uiso 1 1 calc R U . . .
H67B H 0.247003 0.615610 0.565482 0.092 Uiso 1 1 calc R U . . .
H67C H 0.321157 0.554046 0.521996 0.092 Uiso 1 1 calc R U . . .
C68 C 0.3809(3) 0.57137(15) 0.64281(16) 0.0534(7) Uani 1 1 d . . . . .
H68A H 0.393756 0.515976 0.627904 0.080 Uiso 1 1 calc R U . . .
H68B H 0.316474 0.577501 0.668674 0.080 Uiso 1 1 calc R U . . .
H68C H 0.428425 0.584759 0.671579 0.080 Uiso 1 1 calc R U . . .
C69 C 0.19364(15) 0.76543(15) 0.73550(14) 0.0362(5) Uani 1 1 d . U . . .
C70 C 0.1390(16) 0.6958(8) 0.7677(8) 0.036(3) Uani 0.51(3) 1 d D U P B 1
H70A H 0.070003 0.710543 0.773877 0.053 Uiso 0.51(3) 1 calc R U P B 1
H70B H 0.159275 0.682534 0.811929 0.053 Uiso 0.51(3) 1 calc R U P B 1
H70C H 0.152332 0.649308 0.738179 0.053 Uiso 0.51(3) 1 calc R U P B 1
C71 C 0.1617(8) 0.7768(9) 0.6615(6) 0.041(2) Uani 0.51(3) 1 d D U P B 1
H71A H 0.172400 0.725962 0.637507 0.062 Uiso 0.51(3) 1 calc R U P B 1
H71B H 0.199700 0.817305 0.635820 0.062 Uiso 0.51(3) 1 calc R U P B 1
H71C H 0.093488 0.794131 0.665958 0.062 Uiso 0.51(3) 1 calc R U P B 1
C72 C 0.1819(8) 0.8373(8) 0.7712(11) 0.060(3) Uani 0.51(3) 1 d D U P B 1
H72A H 0.113570 0.854020 0.780158 0.090 Uiso 0.51(3) 1 calc R U P B 1
H72B H 0.216635 0.878615 0.744181 0.090 Uiso 0.51(3) 1 calc R U P B 1
H72C H 0.207374 0.829356 0.814386 0.090 Uiso 0.51(3) 1 calc R U P B 1
C73 C 0.147(2) 0.6901(9) 0.7581(11) 0.060(6) Uani 0.49(3) 1 d D U P B 2
H73A H 0.175633 0.666513 0.796502 0.091 Uiso 0.49(3) 1 calc R U P B 2
H73B H 0.156011 0.652300 0.720587 0.091 Uiso 0.49(3) 1 calc R U P B 2
H73C H 0.078031 0.701967 0.772064 0.091 Uiso 0.49(3) 1 calc R U P B 2
C74 C 0.1587(9) 0.8065(13) 0.6790(8) 0.054(3) Uani 0.49(3) 1 d D U P B 2
H74A H 0.170750 0.772199 0.639158 0.081 Uiso 0.49(3) 1 calc R U P B 2
H74B H 0.191896 0.855969 0.669239 0.081 Uiso 0.49(3) 1 calc R U P B 2
H74C H 0.089596 0.819259 0.690173 0.081 Uiso 0.49(3) 1 calc R U P B 2
C75 C 0.1708(9) 0.8252(8) 0.8007(9) 0.051(3) Uani 0.49(3) 1 d D . P B 2
H75A H 0.101497 0.837533 0.810601 0.076 Uiso 0.49(3) 1 calc R U P B 2
H75B H 0.203567 0.874765 0.790056 0.076 Uiso 0.49(3) 1 calc R U P B 2
H75C H 0.193800 0.798919 0.840317 0.076 Uiso 0.49(3) 1 calc R U P B 2
N2 N 0.98939(12) 0.27159(10) 0.72105(9) 0.0236(3) Uani 1 1 d . . . . .
C81 C 1.02502(15) 0.35506(12) 0.72610(12) 0.0279(4) Uani 1 1 d . . . . .
H81A H 1.071717 0.365205 0.685241 0.034 Uiso 1 1 calc R U . . .
H81B H 0.969912 0.394443 0.725356 0.034 Uiso 1 1 calc R U . . .
C82 C 1.07205(17) 0.37002(13) 0.78837(13) 0.0335(5) Uani 1 1 d . . . . .
H82A H 1.128890 0.332514 0.789275 0.040 Uiso 1 1 calc R U . . .
H82B H 1.026343 0.360700 0.829936 0.040 Uiso 1 1 calc R U . . .
C83 C 1.10256(19) 0.45621(14) 0.78664(15) 0.0400(6) Uani 1 1 d . . . . .
H83A H 1.145766 0.465910 0.743928 0.048 Uiso 1 1 calc R U . . .
H83B H 1.045134 0.493398 0.787358 0.048 Uiso 1 1 calc R U . . .
C84 C 1.1539(2) 0.47293(17) 0.84689(19) 0.0586(9) Uani 1 1 d . . . . .
H84A H 1.170893 0.528828 0.844965 0.088 Uiso 1 1 calc R U . . .
H84B H 1.212368 0.437822 0.845140 0.088 Uiso 1 1 calc R U . . .
H84C H 1.111499 0.462872 0.889240 0.088 Uiso 1 1 calc R U . . .
C85 C 0.92845(15) 0.24710(12) 0.78686(11) 0.0240(4) Uani 1 1 d . . . . .
H85A H 0.906882 0.192818 0.781462 0.029 Uiso 1 1 calc R U . . .
H85B H 0.969224 0.244176 0.823532 0.029 Uiso 1 1 calc R U . . .
C86 C 0.84103(15) 0.30257(12) 0.80868(11) 0.0267(4) Uani 1 1 d . . . . .
H86A H 0.792579 0.296392 0.778021 0.032 Uiso 1 1 calc R U . . .
H86B H 0.859645 0.358653 0.805135 0.032 Uiso 1 1 calc R U . . .
C87 C 0.79756(17) 0.28409(13) 0.88147(11) 0.0311(5) Uani 1 1 d . . . . .
H87A H 0.846585 0.291015 0.911529 0.037 Uiso 1 1 calc R U . . .
H87B H 0.743565 0.323654 0.894910 0.037 Uiso 1 1 calc R U . . .
C88 C 0.7612(2) 0.20094(15) 0.89331(13) 0.0404(6) Uani 1 1 d . . . . .
H88A H 0.711886 0.193461 0.864339 0.061 Uiso 1 1 calc R U . . .
H88B H 0.733702 0.194563 0.941023 0.061 Uiso 1 1 calc R U . . .
H88C H 0.814598 0.161064 0.882222 0.061 Uiso 1 1 calc R U . . .
C89 C 1.07556(15) 0.21228(12) 0.70740(12) 0.0291(5) Uani 1 1 d . . . . .
H89A H 1.111291 0.211700 0.746788 0.035 Uiso 1 1 calc R U . . .
H89B H 1.118591 0.231553 0.667481 0.035 Uiso 1 1 calc R U . . .
C90 C 1.05252(16) 0.12688(13) 0.69447(14) 0.0357(5) Uani 1 1 d . . . . .
H90A H 1.018863 0.126020 0.654126 0.043 Uiso 1 1 calc R U . . .
H90B H 1.009412 0.106591 0.733919 0.043 Uiso 1 1 calc R U . . .
C91 C 1.14459(18) 0.07280(14) 0.68281(14) 0.0395(6) Uani 1 1 d . . . . .
H91A H 1.128792 0.019998 0.667640 0.047 Uiso 1 1 calc R U . . .
H91B H 1.189374 0.096232 0.645853 0.047 Uiso 1 1 calc R U . . .
C92 C 1.1950(2) 0.06076(17) 0.74551(16) 0.0518(7) Uani 1 1 d . . . . .
H92A H 1.248247 0.020349 0.736295 0.078 Uiso 1 1 calc R U . . .
H92B H 1.149319 0.042856 0.783776 0.078 Uiso 1 1 calc R U . . .
H92C H 1.219941 0.111359 0.756730 0.078 Uiso 1 1 calc R U . . .
C93 C 0.92813(15) 0.27278(12) 0.66402(11) 0.0251(4) Uani 1 1 d . . . . .
H93A H 0.878174 0.316927 0.672272 0.030 Uiso 1 1 calc R U . . .
H93B H 0.894953 0.222228 0.666356 0.030 Uiso 1 1 calc R U . . .
C94 C 0.98087(17) 0.28276(14) 0.59234(12) 0.0327(5) Uani 1 1 d . . . . .
H94A H 1.025624 0.235674 0.580873 0.039 Uiso 1 1 calc R U . . .
H94B H 1.018853 0.330745 0.589801 0.039 Uiso 1 1 calc R U . . .
C95 C 0.90885(19) 0.29144(15) 0.54143(12) 0.0363(5) Uani 1 1 d . . . . .
H95A H 0.862125 0.336599 0.555214 0.044 Uiso 1 1 calc R U . . .
H95B H 0.943662 0.304919 0.496257 0.044 Uiso 1 1 calc R U . . .
C96 C 0.8542(2) 0.21710(17) 0.53528(13) 0.0444(6) Uani 1 1 d . . . . .
H96A H 0.815307 0.224880 0.498326 0.067 Uiso 1 1 calc R U . . .
H96B H 0.812279 0.207581 0.577964 0.067 Uiso 1 1 calc R U . . .
H96C H 0.899827 0.170961 0.525580 0.067 Uiso 1 1 calc R U . . .
C97 C 0.66707(18) 0.72236(17) 0.31377(14) 0.0414(6) Uani 1 1 d . . . . .
C98 C 0.64722(19) 0.78805(17) 0.35519(15) 0.0464(6) Uani 1 1 d . . . . .
H98 H 0.621188 0.836399 0.337534 0.056 Uiso 1 1 calc R U . . .
C99 C 0.6645(2) 0.78470(19) 0.42163(16) 0.0529(7) Uani 1 1 d . . . . .
H99 H 0.650465 0.830670 0.449102 0.063 Uiso 1 1 calc R U . . .
C100 C 0.7018(2) 0.7157(2) 0.44842(16) 0.0570(8) Uani 1 1 d . . . . .
H100 H 0.713469 0.713482 0.494278 0.068 Uiso 1 1 calc R U . . .
C101 C 0.7221(2) 0.6493(2) 0.40796(18) 0.0595(8) Uani 1 1 d . . . . .
H101 H 0.748783 0.601299 0.425790 0.071 Uiso 1 1 calc R U . . .
C102 C 0.7035(2) 0.65253(17) 0.34112(16) 0.0493(7) Uani 1 1 d . . . . .
H102 H 0.716093 0.606182 0.313978 0.059 Uiso 1 1 calc R U . . .
C103 C 0.6487(2) 0.7265(2) 0.24107(17) 0.0653(9) Uani 1 1 d . . . . .
H10D H 0.585311 0.752884 0.238638 0.098 Uiso 1 1 calc R U . . .
H10E H 0.651011 0.672340 0.223265 0.098 Uiso 1 1 calc R U . . .
H10F H 0.697944 0.757112 0.213965 0.098 Uiso 1 1 calc R U . . .
C104 C 0.9910(2) 0.7479(2) 1.00701(16) 0.0536(7) Uani 1 1 d . . . . .
C105 C 1.0515(3) 0.8096(2) 0.99243(19) 0.0655(9) Uani 1 1 d . . . . .
H105 H 1.108647 0.800910 0.961323 0.079 Uiso 1 1 calc R U . . .
C106 C 1.0311(3) 0.8834(2) 1.0218(2) 0.0768(11) Uani 1 1 d . . . . .
H106 H 1.073754 0.924980 1.010801 0.092 Uiso 1 1 calc R U . . .
C107 C 0.9481(3) 0.8969(3) 1.0675(2) 0.0769(11) Uani 1 1 d . . . . .
H107 H 0.933675 0.947484 1.088244 0.092 Uiso 1 1 calc R U . . .
C108 C 0.8879(3) 0.8368(3) 1.0824(2) 0.0752(11) Uani 1 1 d . . . . .
H108 H 0.830487 0.845903 1.113132 0.090 Uiso 1 1 calc R U . . .
C109 C 0.9088(2) 0.7630(2) 1.05339(17) 0.0583(8) Uani 1 1 d . . . . .
H109 H 0.866225 0.721515 1.065287 0.070 Uiso 1 1 calc R U . . .
C110 C 1.0133(3) 0.6683(2) 0.9764(2) 0.0695(10) Uani 1 1 d . . . . .
H11D H 1.020104 0.673584 0.926870 0.104 Uiso 1 1 calc R U . . .
H11E H 0.961244 0.633365 0.992267 0.104 Uiso 1 1 calc R U . . .
H11F H 1.073452 0.645047 0.989818 0.104 Uiso 1 1 calc R U . . .

loop_
_atom_site_aniso_label
_atom_site_aniso_U_11
_atom_site_aniso_U_22
_atom_site_aniso_U_33
_atom_site_aniso_U_23
_atom_site_aniso_U_13
_atom_site_aniso_U_12
U1 0.01768(3) 0.01246(3) 0.01450(3) 0.00024(2) -0.00162(2) -0.00072(2)
Si1 0.0220(2) 0.0146(2) 0.0254(3) 0.00001(19) -0.0016(2) -0.00326(19)
Si2 0.0233(2) 0.0226(2) 0.0154(2) 0.00125(19) -0.00117(19) 0.0004(2)
Si3 0.0252(2) 0.0141(2) 0.0203(3) 0.00139(18) -0.0020(2) 0.00067(19)
Si4 0.0226(2) 0.0214(2) 0.0218(3) 0.0027(2) -0.0071(2) -0.0017(2)
O1 0.0274(7) 0.0149(6) 0.0325(8) 0.0009(5) -0.0043(6) -0.0062(5)
O2 0.0317(8) 0.0246(7) 0.0274(8) -0.0008(6) 0.0013(6) -0.0012(6)
O3 0.0239(7) 0.0166(6) 0.0318(8) 0.0007(6) -0.0015(6) -0.0030(5)
O4 0.0256(7) 0.0232(7) 0.0323(8) 0.0021(6) -0.0052(6) -0.0053(6)
O21 0.0255(7) 0.0256(7) 0.0162(7) -0.0006(5) -0.0016(5) -0.0013(5)
O22 0.0335(8) 0.0263(7) 0.0295(8) 0.0001(6) -0.0056(6) 0.0007(6)
O23 0.0305(8) 0.0394(9) 0.0197(7) -0.0033(6) -0.0053(6) 0.0041(6)
O24 0.0273(7) 0.0283(8) 0.0298(8) 0.0009(6) 0.0002(6) -0.0015(6)
O41 0.0294(7) 0.0155(6) 0.0267(7) 0.0016(5) -0.0036(6) 0.0053(5)
O42 0.0297(7) 0.0206(7) 0.0214(7) -0.0004(5) -0.0037(6) 0.0035(5)
O43 0.0309(7) 0.0189(7) 0.0362(8) 0.0044(6) -0.0094(6) -0.0039(6)
O44 0.0338(8) 0.0203(7) 0.0243(7) -0.0003(6) 0.0027(6) 0.0000(6)
O61 0.0180(6) 0.0257(7) 0.0241(7) 0.0028(5) -0.0076(5) -0.0005(5)
O62 0.0288(7) 0.0234(7) 0.0279(8) 0.0036(6) -0.0037(6) -0.0009(6)
O63 0.0553(10) 0.0274(8) 0.0349(9) -0.0035(7) -0.0253(8) 0.0043(7)
O64 0.0186(7) 0.0442(9) 0.0366(9) 0.0156(7) -0.0051(6) -0.0007(6)
N1 0.0294(9) 0.0241(9) 0.0283(9) 0.0011(7) -0.0009(7) 0.0033(7)
C1 0.0347(11) 0.0264(11) 0.0326(12) -0.0015(9) 0.0092(9) -0.0042(9)
C2 0.0394(13) 0.0284(12) 0.0559(17) -0.0048(11) 0.0115(12) 0.0014(10)
C3 0.0617(18) 0.0660(19) 0.0342(15) -0.0067(13) 0.0046(13) -0.0024(15)
C4 0.0427(14) 0.0406(14) 0.0520(16) -0.0036(12) 0.0116(12) -0.0160(12)
C5 0.0282(10) 0.0156(9) 0.0330(11) -0.0002(8) -0.0034(8) -0.0009(8)
C6 0.0463(14) 0.0290(12) 0.0440(14) 0.0072(10) -0.0175(11) -0.0030(10)
C7 0.0314(11) 0.0174(9) 0.0371(12) 0.0000(8) -0.0031(9) -0.0051(8)
C8 0.0363(12) 0.0228(11) 0.0555(16) -0.0038(10) 0.0070(11) 0.0017(9)
C9 0.0333(11) 0.0275(11) 0.0399(13) 0.0088(9) -0.0138(10) -0.0062(9)
C10 0.0403(13) 0.0392(13) 0.0509(16) 0.0053(11) -0.0205(12) -0.0092(11)
C11 0.0478(15) 0.0632(18) 0.0319(13) 0.0071(12) -0.0058(11) -0.0098(13)
C12 0.0619(18) 0.0287(13) 0.079(2) 0.0153(13) -0.0396(16) -0.0082(12)
C21 0.0321(11) 0.0252(10) 0.0258(11) 0.0002(8) 0.0009(9) 0.0054(8)
C22 0.0388(12) 0.0377(12) 0.0314(12) -0.0014(10) -0.0088(10) 0.0088(10)
C23 0.0601(17) 0.0293(12) 0.0511(16) -0.0048(11) -0.0125(13) 0.0032(11)
C24 0.0402(14) 0.0502(16) 0.0529(17) 0.0076(13) 0.0134(12) 0.0093(12)
C25 0.0384(12) 0.0391(12) 0.0181(10) -0.0036(9) -0.0061(9) 0.0029(10)
C26 0.0496(15) 0.0414(14) 0.0459(15) -0.0069(12) -0.0173(12) -0.0028(12)
C27 0.0469(15) 0.0683(19) 0.0233(12) -0.0074(12) 0.0019(10) 0.0054(13)
C28 0.0626(17) 0.0436(14) 0.0281(12) -0.0001(10) -0.0120(12) 0.0071(12)
C29 0.0282(10) 0.0292(11) 0.0244(10) 0.0055(8) -0.0014(8) -0.0071(8)
C30 0.0638(17) 0.0340(13) 0.0338(13) -0.0075(10) 0.0115(12) -0.0166(12)
C31 0.0527(16) 0.0461(16) 0.071(2) 0.0289(15) -0.0210(15) -0.0146(13)
C32 0.0343(13) 0.0543(16) 0.0434(15) -0.0112(12) 0.0029(11) -0.0093(11)
C41 0.0376(11) 0.0212(10) 0.0197(10) -0.0020(8) -0.0026(8) 0.0013(8)
C42 0.0446(13) 0.0224(10) 0.0317(12) -0.0028(9) -0.0079(10) -0.0004(9)
C43 0.0555(15) 0.0284(11) 0.0275(12) -0.0004(9) -0.0149(10) 0.0045(10)
C44 0.0419(13) 0.0340(12) 0.0258(11) 0.0002(9) 0.0037(9) -0.0039(10)
C45 0.0271(10) 0.0223(10) 0.0467(14) -0.0052(9) -0.0084(10) 0.0010(8)
C46 0.0318(16) 0.057(3) 0.059(2) -0.0074(19) -0.0012(15) 0.0075(16)
C47 0.040(2) 0.0229(16) 0.086(4) -0.0121(17) -0.025(2) -0.0001(14)
C48 0.047(2) 0.045(2) 0.0392(19) -0.0030(15) -0.0189(16) -0.0055(17)
C49 0.046(11) 0.067(15) 0.104(16) -0.021(13) 0.014(11) -0.022(11)
C50 0.053(14) 0.048(12) 0.057(14) -0.018(10) -0.034(10) 0.006(10)
C51 0.043(11) 0.038(10) 0.085(15) -0.004(10) -0.037(10) 0.004(8)
C52 0.0317(11) 0.0240(10) 0.0250(11) 0.0051(8) 0.0053(8) 0.0030(8)
C53 0.0347(12) 0.0390(13) 0.0455(15) 0.0124(11) 0.0108(11) 0.0106(10)
C54 0.0407(13) 0.0384(13) 0.0276(12) 0.0053(9) 0.0022(10) 0.0096(10)
C55 0.0458(14) 0.0319(12) 0.0415(14) 0.0048(10) 0.0001(11) -0.0134(11)
C61 0.0321(11) 0.0255(10) 0.0288(11) 0.0095(8) -0.0058(9) -0.0017(8)
C62 0.0324(12) 0.0363(12) 0.0436(14) 0.0139(10) 0.0003(10) 0.0007(10)
C63 0.0445(15) 0.0291(13) 0.085(2) 0.0164(13) 0.0120(15) 0.0080(11)
C64 0.096(3) 0.080(2) 0.0381(16) 0.0261(15) -0.0298(17) -0.044(2)
C65 0.0564(15) 0.0270(11) 0.0447(15) -0.0086(10) -0.0256(12) 0.0035(11)
C66 0.0640(19) 0.0477(16) 0.0588(19) -0.0144(14) -0.0141(15) 0.0060(14)
C67 0.074(2) 0.0498(17) 0.070(2) -0.0184(15) -0.0425(18) -0.0001(15)
C68 0.079(2) 0.0260(12) 0.0601(19) 0.0000(12) -0.0269(16) -0.0036(13)
C69 0.0189(10) 0.0379(12) 0.0519(15) 0.0096(11) -0.0070(10) -0.0021(9)
C70 0.018(4) 0.043(5) 0.045(4) 0.015(4) -0.002(3) -0.005(3)
C71 0.025(3) 0.062(5) 0.039(5) 0.013(4) -0.016(3) -0.002(4)
C72 0.030(3) 0.062(5) 0.085(9) -0.030(6) 0.007(5) 0.000(3)
C73 0.034(8) 0.065(8) 0.083(10) 0.001(6) -0.004(7) -0.015(6)
C74 0.031(3) 0.080(8) 0.051(6) 0.015(5) -0.009(4) 0.007(5)
C75 0.030(4) 0.054(5) 0.066(7) -0.021(5) 0.000(4) 0.012(3)
N2 0.0220(8) 0.0184(8) 0.0299(9) 0.0011(7) -0.0020(7) -0.0017(6)
C81 0.0273(10) 0.0176(9) 0.0393(12) 0.0023(8) -0.0043(9) -0.0056(8)
C82 0.0337(11) 0.0226(10) 0.0466(14) -0.0001(9) -0.0125(10) -0.0049(9)
C83 0.0400(13) 0.0256(11) 0.0567(16) -0.0029(11) -0.0122(12) -0.0062(10)
C84 0.0613(18) 0.0369(15) 0.087(2) -0.0080(15) -0.0380(18) -0.0110(13)
C85 0.0267(10) 0.0194(9) 0.0253(10) 0.0023(8) -0.0024(8) -0.0016(8)
C86 0.0309(10) 0.0245(10) 0.0239(10) 0.0006(8) -0.0029(8) 0.0026(8)
C87 0.0380(12) 0.0304(11) 0.0236(11) -0.0021(8) -0.0013(9) 0.0009(9)
C88 0.0476(14) 0.0397(13) 0.0314(12) -0.0011(10) 0.0067(11) -0.0106(11)
C89 0.0223(10) 0.0218(10) 0.0420(13) 0.0000(9) -0.0012(9) 0.0011(8)
C90 0.0292(11) 0.0212(10) 0.0548(15) -0.0039(10) 0.0006(10) 0.0000(9)
C91 0.0372(12) 0.0263(11) 0.0512(15) -0.0037(10) 0.0031(11) 0.0067(10)
C92 0.0518(16) 0.0408(15) 0.0592(18) 0.0067(13) -0.0032(14) 0.0133(12)
C93 0.0244(10) 0.0250(10) 0.0259(11) 0.0015(8) -0.0024(8) -0.0038(8)
C94 0.0343(11) 0.0331(12) 0.0290(12) -0.0002(9) 0.0031(9) -0.0070(9)
C95 0.0472(14) 0.0364(12) 0.0245(11) 0.0036(9) -0.0014(10) -0.0063(10)
C96 0.0560(16) 0.0474(15) 0.0320(13) 0.0011(11) -0.0081(11) -0.0153(13)
C97 0.0305(12) 0.0536(16) 0.0396(14) -0.0046(12) -0.0012(10) -0.0057(11)
C98 0.0404(14) 0.0464(15) 0.0505(16) -0.0016(12) -0.0023(12) 0.0029(11)
C99 0.0551(17) 0.0557(17) 0.0457(16) -0.0090(13) 0.0026(13) -0.0057(14)
C100 0.0591(18) 0.075(2) 0.0373(15) 0.0078(14) -0.0052(13) -0.0151(16)
C101 0.0557(18) 0.0530(18) 0.067(2) 0.0206(15) -0.0044(15) -0.0006(14)
C102 0.0435(14) 0.0404(14) 0.0610(19) -0.0079(13) 0.0053(13) -0.0069(12)
C103 0.0493(17) 0.102(3) 0.0459(18) -0.0079(17) -0.0103(14) -0.0069(18)
C104 0.0457(15) 0.0674(19) 0.0528(18) 0.0061(14) -0.0262(13) -0.0026(14)
C105 0.0564(19) 0.079(2) 0.063(2) 0.0187(18) -0.0128(16) -0.0154(17)
C106 0.082(3) 0.067(2) 0.087(3) 0.014(2) -0.026(2) -0.020(2)
C107 0.073(2) 0.076(3) 0.088(3) -0.014(2) -0.031(2) -0.001(2)
C108 0.056(2) 0.104(3) 0.070(2) -0.019(2) -0.0197(18) -0.005(2)
C109 0.0413(15) 0.078(2) 0.060(2) 0.0027(17) -0.0201(14) -0.0125(15)
C110 0.0565(19) 0.078(2) 0.079(3) -0.0088(19) -0.0294(18) 0.0014(17)

loop_
_atom_type_symbol
_atom_type_description
_atom_type_scat_dispersion_real
_atom_type_scat_dispersion_imag
_atom_type_scat_source
C C 0.0181 0.0091 'International Tables Vol C Tables 4.2.6.8 and 6.1.1.4'
H H 0.0000 0.0000 'International Tables Vol C Tables 4.2.6.8 and 6.1.1.4'
N N 0.0311 0.0180 'International Tables Vol C Tables 4.2.6.8 and 6.1.1.4'
O O 0.0492 0.0322 'International Tables Vol C Tables 4.2.6.8 and 6.1.1.4'
Si Si 0.2541 0.3302 'International Tables Vol C Tables 4.2.6.8 and 6.1.1.4'
U U -4.3638 13.4090 'International Tables Vol C Tables 4.2.6.8 and 6.1.1.4'

loop_
_exptl_crystal_face_index_h
_exptl_crystal_face_index_k
_exptl_crystal_face_index_l
_exptl_crystal_face_perp_dist
-1 -1 0 0.0380
0 3 12 0.0688
-6 -3 8 0.0390
-1 -4 -12 0.0692
-7 -8 -2 0.0460
-6 5 6 0.0522
-8 0 4 0.0309
-3 8 7 0.0675
-6 6 -6 0.0497
-9 0 -5 0.0336
-5 -9 1 0.0397
-3 3 -12 0.0627
-5 -8 4 0.0307
4 -2 12 0.0825
-3 -8 7 0.0431
3 -9 -4 0.0415
6 9 2 0.0600
8 -1 -4 0.0418
-7 6 0 0.0397
3 -6 10 0.0650

loop_
_geom_angle_atom_site_label_1
_geom_angle_atom_site_label_2
_geom_angle_atom_site_label_3
_geom_angle
_geom_angle_site_symmetry_1
_geom_angle_site_symmetry_3
_geom_angle_publ_flag
O1 U1 O41 122.14(5) . . ?
O21 U1 O1 87.57(5) . . ?
O21 U1 O41 88.83(5) . . ?
O21 U1 O61 88.62(5) . . ?
O61 U1 O1 116.90(5) . . ?
O61 U1 O41 120.71(5) . . ?
N1 U1 O1 92.65(7) . . ?
N1 U1 O21 178.68(7) . . ?
N1 U1 O41 89.95(7) . . ?
N1 U1 O61 92.44(7) . . ?
O1 Si1 O2 115.79(8) . . ?
O1 Si1 O3 107.77(8) . . ?
O1 Si1 O4 112.57(8) . . ?
O3 Si1 O2 104.28(8) . . ?
O3 Si1 O4 111.33(8) . . ?
O4 Si1 O2 104.84(8) . . ?
O21 Si2 O22 113.11(8) . . ?
O21 Si2 O23 106.24(8) . . ?
O22 Si2 O23 106.02(8) . . ?
O24 Si2 O21 112.28(8) . . ?
O24 Si2 O22 106.57(8) . . ?
O24 Si2 O23 112.56(8) . . ?
O41 Si3 O42 113.49(8) . . ?
O41 Si3 O43 114.17(8) . . ?
O41 Si3 O44 116.70(8) . . ?
O43 Si3 O42 104.41(8) . . ?
O44 Si3 O42 103.51(8) . . ?
O44 Si3 O43 103.10(8) . . ?
O61 Si4 O62 114.37(8) . . ?
O61 Si4 O63 114.17(9) . . ?
O61 Si4 O64 106.85(8) . . ?
O63 Si4 O62 105.62(8) . . ?
O64 Si4 O62 105.74(8) . . ?
O64 Si4 O63 109.77(10) . . ?
Si1 O1 U1 160.56(9) . . ?
C1 O2 Si1 132.69(15) . . ?
C5 O3 Si1 129.39(13) . . ?
C9 O4 Si1 130.56(13) . . ?
Si2 O21 U1 163.83(9) . . ?
C21 O22 Si2 132.53(14) . . ?
C25 O23 Si2 130.90(14) . . ?
C29 O24 Si2 133.92(14) . . ?
Si3 O41 U1 170.92(9) . . ?
C41 O42 Si3 126.90(13) . . ?
C45 O43 Si3 129.78(14) . . ?
C52 O44 Si3 130.51(13) . . ?
Si4 O61 U1 161.04(9) . . ?
C61 O62 Si4 132.29(14) . . ?
C65 O63 Si4 132.17(15) . . ?
C69 O64 Si4 132.98(15) . . ?
O2 C1 C2 111.08(18) . . ?
O2 C1 C3 105.7(2) . . ?
O2 C1 C4 108.99(18) . . ?
C2 C1 C3 110.9(2) . . ?
C2 C1 C4 110.1(2) . . ?
C3 C1 C4 110.1(2) . . ?
O3 C5 C6 109.30(17) . . ?
O3 C5 C7 111.57(17) . . ?
O3 C5 C8 106.07(17) . . ?
C7 C5 C6 109.98(19) . . ?
C8 C5 C6 110.0(2) . . ?
C8 C5 C7 109.88(18) . . ?
O4 C9 C10 105.37(18) . . ?
O4 C9 C11 110.99(19) . . ?
O4 C9 C12 108.6(2) . . ?
C10 C9 C11 110.0(2) . . ?
C12 C9 C10 110.5(2) . . ?
C12 C9 C11 111.2(2) . . ?
O22 C21 C22 110.24(17) . . ?
O22 C21 C23 104.24(19) . . ?
O22 C21 C24 110.45(19) . . ?
C22 C21 C23 110.0(2) . . ?
C22 C21 C24 112.3(2) . . ?
C24 C21 C23 109.3(2) . . ?
O23 C25 C26 108.9(2) . . ?
O23 C25 C27 111.81(19) . . ?
O23 C25 C28 104.82(18) . . ?
C26 C25 C27 110.4(2) . . ?
C26 C25 C28 110.5(2) . . ?
C27 C25 C28 110.3(2) . . ?
O24 C29 C30 109.27(17) . . ?
O24 C29 C31 109.91(19) . . ?
O24 C29 C32 103.85(18) . . ?
C30 C29 C31 113.1(2) . . ?
C30 C29 C32 110.4(2) . . ?
C31 C29 C32 110.0(2) . . ?
O42 C41 C42 108.31(17) . . ?
O42 C41 C43 106.08(17) . . ?
O42 C41 C44 110.49(17) . . ?
C42 C41 C43 110.28(19) . . ?
C44 C41 C42 111.06(19) . . ?
C44 C41 C43 110.47(19) . . ?
O43 C45 C46 107.7(2) . . ?
O43 C45 C47 107.7(2) . . ?
O43 C45 C48 111.1(2) . . ?
O43 C45 C49 105.6(10) . . ?
O43 C45 C50 101.0(9) . . ?
O43 C45 C51 115.8(8) . . ?
C46 C45 C47 110.7(3) . . ?
C46 C45 C48 110.7(3) . . ?
C47 C45 C48 108.9(3) . . ?
C50 C45 C49 108.6(9) . . ?
C51 C45 C49 110.9(9) . . ?
C51 C45 C50 114.1(10) . . ?
O44 C52 C53 106.40(17) . . ?
O44 C52 C54 107.93(18) . . ?
O44 C52 C55 110.69(18) . . ?
C54 C52 C53 110.04(19) . . ?
C55 C52 C53 110.1(2) . . ?
C55 C52 C54 111.6(2) . . ?
O62 C61 C62 110.37(17) . . ?
O62 C61 C63 105.06(19) . . ?
O62 C61 C64 110.55(19) . . ?
C62 C61 C63 109.2(2) . . ?
C64 C61 C62 110.8(2) . . ?
C64 C61 C63 110.7(3) . . ?
O63 C65 C66 107.6(2) . . ?
O63 C65 C67 105.5(2) . . ?
O63 C65 C68 111.2(2) . . ?
C66 C65 C67 111.4(3) . . ?
C66 C65 C68 111.4(3) . . ?
C68 C65 C67 109.6(3) . . ?
O64 C69 C70 108.1(8) . . ?
O64 C69 C71 108.9(5) . . ?
O64 C69 C73 103.7(11) . . ?
O64 C69 C75 106.8(4) . . ?
C70 C69 C71 105.1(6) . . ?
C72 C69 O64 106.0(5) . . ?
C72 C69 C70 116.8(9) . . ?
C72 C69 C71 111.6(6) . . ?
C73 C69 C75 105.5(8) . . ?
C74 C69 O64 117.1(5) . . ?
C74 C69 C73 115.6(11) . . ?
C74 C69 C75 107.3(7) . . ?
C85 N2 C81 111.14(16) . . ?
C89 N2 C81 108.81(15) . . ?
C89 N2 C85 108.60(16) . . ?
C89 N2 C93 111.41(16) . . ?
C93 N2 C81 108.19(16) . . ?
C93 N2 C85 108.71(15) . . ?
C82 C81 N2 115.89(18) . . ?
C81 C82 C83 109.7(2) . . ?
C84 C83 C82 111.5(2) . . ?
C86 C85 N2 114.85(16) . . ?
C85 C86 C87 110.86(18) . . ?
C88 C87 C86 114.98(19) . . ?
N2 C89 C90 115.46(17) . . ?
C89 C90 C91 110.51(19) . . ?
C92 C91 C90 113.8(2) . . ?
N2 C93 C94 116.21(17) . . ?
C93 C94 C95 110.08(19) . . ?
C96 C95 C94 114.2(2) . . ?
C98 C97 C103 121.0(3) . . ?
C102 C97 C98 118.1(3) . . ?
C102 C97 C103 120.9(3) . . ?
C99 C98 C97 121.2(3) . . ?
C100 C99 C98 120.6(3) . . ?
C99 C100 C101 119.2(3) . . ?
C100 C101 C102 120.1(3) . . ?
C97 C102 C101 120.8(3) . . ?
C105 C104 C109 117.2(3) . . ?
C105 C104 C110 121.9(3) . . ?
C109 C104 C110 120.9(3) . . ?
C106 C105 C104 121.7(4) . . ?
C105 C106 C107 119.8(4) . . ?
C108 C107 C106 119.2(4) . . ?
C107 C108 C109 120.9(4) . . ?
C108 C109 C104 121.2(3) . . ?

loop_
_geom_bond_atom_site_label_1
_geom_bond_atom_site_label_2
_geom_bond_distance
_geom_bond_site_symmetry_2
_geom_bond_publ_flag
U1 O1 2.1930(13) . ?
U1 O21 2.0727(13) . ?
U1 O41 2.2349(13) . ?
U1 O61 2.1848(13) . ?
U1 N1 1.7694(18) . ?
Si1 O1 1.5919(13) . ?
Si1 O2 1.6349(16) . ?
Si1 O3 1.6325(15) . ?
Si1 O4 1.6331(15) . ?
Si2 O21 1.6225(14) . ?
Si2 O22 1.6237(16) . ?
Si2 O23 1.6261(16) . ?
Si2 O24 1.6140(15) . ?
Si3 O41 1.5934(14) . ?
Si3 O42 1.6433(15) . ?
Si3 O43 1.6395(14) . ?
Si3 O44 1.6381(15) . ?
Si4 O61 1.5956(14) . ?
Si4 O62 1.6277(15) . ?
Si4 O63 1.6251(16) . ?
Si4 O64 1.6244(16) . ?
O2 C1 1.430(3) . ?
O3 C5 1.440(2) . ?
O4 C9 1.439(3) . ?
O22 C21 1.443(3) . ?
O23 C25 1.436(3) . ?
O24 C29 1.449(3) . ?
O42 C41 1.445(2) . ?
O43 C45 1.436(3) . ?
O44 C52 1.444(2) . ?
O62 C61 1.439(3) . ?
O63 C65 1.436(3) . ?
O64 C69 1.438(3) . ?
C1 C2 1.515(3) . ?
C1 C3 1.523(4) . ?
C1 C4 1.528(3) . ?
C5 C6 1.524(3) . ?
C5 C7 1.523(3) . ?
C5 C8 1.521(3) . ?
C9 C10 1.523(3) . ?
C9 C11 1.526(4) . ?
C9 C12 1.514(3) . ?
C21 C22 1.514(3) . ?
C21 C23 1.532(3) . ?
C21 C24 1.516(3) . ?
C25 C26 1.516(4) . ?
C25 C27 1.527(3) . ?
C25 C28 1.530(3) . ?
C29 C30 1.506(3) . ?
C29 C31 1.506(3) . ?
C29 C32 1.519(3) . ?
C41 C42 1.522(3) . ?
C41 C43 1.524(3) . ?
C41 C44 1.520(3) . ?
C45 C46 1.504(4) . ?
C45 C47 1.515(4) . ?
C45 C48 1.537(4) . ?
C45 C49 1.551(11) . ?
C45 C50 1.505(11) . ?
C45 C51 1.480(11) . ?
C52 C53 1.521(3) . ?
C52 C54 1.519(3) . ?
C52 C55 1.519(3) . ?
C61 C62 1.516(3) . ?
C61 C63 1.520(3) . ?
C61 C64 1.507(4) . ?
C65 C66 1.509(4) . ?
C65 C67 1.523(4) . ?
C65 C68 1.521(4) . ?
C69 C70 1.519(13) . ?
C69 C71 1.605(11) . ?
C69 C72 1.402(12) . ?
C69 C73 1.492(16) . ?
C69 C74 1.435(11) . ?
C69 C75 1.641(13) . ?
N2 C81 1.526(2) . ?
N2 C85 1.524(3) . ?
N2 C89 1.520(3) . ?
N2 C93 1.520(3) . ?
C81 C82 1.519(3) . ?
C82 C83 1.531(3) . ?
C83 C84 1.526(4) . ?
C85 C86 1.517(3) . ?
C86 C87 1.524(3) . ?
C87 C88 1.517(3) . ?
C89 C90 1.523(3) . ?
C90 C91 1.530(3) . ?
C91 C92 1.526(4) . ?
C93 C94 1.524(3) . ?
C94 C95 1.532(3) . ?
C95 C96 1.521(3) . ?
C97 C98 1.382(4) . ?
C97 C102 1.381(4) . ?
C97 C103 1.505(4) . ?
C98 C99 1.378(4) . ?
C99 C100 1.370(5) . ?
C100 C101 1.381(5) . ?
C101 C102 1.391(5) . ?
C104 C105 1.380(5) . ?
C104 C109 1.391(5) . ?
C104 C110 1.478(5) . ?
C105 C106 1.379(6) . ?
C106 C107 1.387(6) . ?
C107 C108 1.358(6) . ?
C108 C109 1.375(5) . ?

loop_
_exptl_oxdiff_crystal_face_indexfrac_h
_exptl_oxdiff_crystal_face_indexfrac_k
_exptl_oxdiff_crystal_face_indexfrac_l
_exptl_oxdiff_crystal_face_x
_exptl_oxdiff_crystal_face_y
_exptl_oxdiff_crystal_face_z
-1.0000 -1.0000 0.0000 0.0062 -0.0029 0.1395
-0.0813 3.1138 12.2898 0.9380 -0.3314 -0.1015
-5.5131 -3.2691 8.4866 0.6832 -0.2423 0.6889
-1.1203 -4.2348 -12.0112 -0.9090 0.3210 0.2660
-6.9783 -7.5132 -2.2427 -0.1257 0.0433 0.9911
-5.6701 5.4513 6.2583 0.9067 0.3760 0.1910
-8.0856 0.1404 4.3337 0.6755 0.2795 0.6824
-3.1838 8.0367 6.5066 0.9117 0.3785 -0.1601
-6.2044 6.1388 -6.4410 0.1291 0.9839 0.1236
-8.8085 0.2017 -5.0889 0.0954 0.7224 0.6849
-5.2504 -9.0207 1.3209 -0.0374 -0.2936 0.9552
-3.2447 3.3476 -11.7795 -0.4777 0.8785 0.0091
-5.4168 -7.9970 3.9060 0.1823 -0.3332 0.9251
4.1992 -2.3103 11.7363 0.4723 -0.8690 -0.1472
-3.2010 -7.6691 7.4149 0.3200 -0.5868 0.7438
2.8136 -9.4185 -4.0454 -0.7902 -0.5434 0.2835
6.0660 8.5746 1.6451 0.1742 0.0960 -0.9800
8.2306 -0.9780 -3.6656 -0.6734 -0.3654 -0.6427
-7.4923 5.6041 -0.1355 0.5813 0.7579 0.2960
3.1641 -5.7442 10.2554 0.2822 -0.9511 0.1258
